data_7236112
loop_
_publ_author_name
'Chen, Lianfen'
'Yang, Tao'
'Cui, Hao'
'Cai, Tao'
'Zhang, Li'
'Su, Cheng-Yong'

_publ_section_title
;
 A porous metal--organic cage constructed from dirhodium paddle-wheels:
 synthesis, structure and catalysis
;
_journal_issue 40
_journal_name_full 'Journal of Materials Chemistry A'
_journal_page_first 20201
_journal_paper_doi 10.1039/C5TA05592J
_journal_volume 3
_journal_year 2015
_chemical_formula_moiety 'C104 H70 N2 O20 Rh4, 3(C4 H9 N O), 2(C2.5 H4.5 N O0.5), 2(H2 O), 2(O)'
_chemical_formula_sum 'C121 H110 N7 O28 Rh4'
_chemical_formula_weight 2521.80
_space_group_crystal_system triclinic
_space_group_IT_number 2
_space_group_name_Hall '-P 1'
_space_group_name_H-M_alt 'P -1'
_atom_sites_solution_hydrogens geom
_atom_sites_solution_primary direct
_atom_sites_solution_secondary difmap
_audit_creation_date 2015-03-04
_audit_creation_method
;
Olex2 1.2
(compiled 2015.01.26 svn.r3150 for OlexSys, GUI svn.r4998)
;
_audit_update_record
;
2015-04-05 deposited with the CCDC.
2015-08-28 downloaded from the CCDC.
;
_cell_angle_alpha 72.966(7)
_cell_angle_beta 73.450(6)
_cell_angle_gamma 68.665(6)
_cell_formula_units_Z 1
_cell_length_a 14.3649(9)
_cell_length_b 15.5751(10)
_cell_length_c 16.3871(12)
_cell_measurement_reflns_used 7184
_cell_measurement_temperature 150.00(10)
_cell_measurement_theta_max 64.8320
_cell_measurement_theta_min 3.3340
_cell_volume 3199.2(4)
_computing_molecular_graphics 'Olex2 (Dolomanov et al., 2009)'
_computing_publication_material 'Olex2 (Dolomanov et al., 2009)'
_computing_structure_refinement 'XL (Sheldrick, 2008)'
_computing_structure_solution 'SHELXS-97 (Sheldrick, 1990)'
_diffrn_ambient_temperature 150.00(10)
_diffrn_detector_area_resol_mean 10.6525
_diffrn_measured_fraction_theta_full 0.964
_diffrn_measured_fraction_theta_max 0.964
_diffrn_measurement_device_type 'SuperNova, Dual, Cu at zero, Atlas'
_diffrn_measurement_method '\w scans'
_diffrn_radiation_monochromator mirror
_diffrn_radiation_type CuK\a
_diffrn_radiation_wavelength 1.54178
_diffrn_reflns_av_R_equivalents 0.0417
_diffrn_reflns_av_unetI/netI 0.0514
_diffrn_reflns_limit_h_max 14
_diffrn_reflns_limit_h_min -16
_diffrn_reflns_limit_k_max 18
_diffrn_reflns_limit_k_min -16
_diffrn_reflns_limit_l_max 19
_diffrn_reflns_limit_l_min -18
_diffrn_reflns_number 20800
_diffrn_reflns_theta_full 65.37
_diffrn_reflns_theta_max 65.37
_diffrn_reflns_theta_min 3.12
_diffrn_source 'SuperNova (Cu) X-ray Source'
_exptl_absorpt_coefficient_mu 4.685
_exptl_absorpt_correction_T_max 0.7995
_exptl_absorpt_correction_T_min 0.6033
_exptl_absorpt_correction_type multi-scan
_exptl_absorpt_process_details
;
CrysAlisPro, Agilent Technologies,
Version 1.171.36.32 (release 02-08-2013 CrysAlis171 .NET)
(compiled Aug  2 2013,16:46:58)
Empirical absorption correction using spherical harmonics,
 implemented in SCALE3 ABSPACK scaling algorithm.
;
_exptl_crystal_colour green
_exptl_crystal_colour_primary green
_exptl_crystal_density_diffrn 1.309
_exptl_crystal_density_method 'not measured'
_exptl_crystal_description block
_exptl_crystal_F_000 1289
_exptl_crystal_size_max 0.12
_exptl_crystal_size_mid 0.08
_exptl_crystal_size_min 0.05
_refine_diff_density_max 1.427
_refine_diff_density_min -0.786
_refine_diff_density_rms 0.115
_refine_ls_extinction_method none
_refine_ls_goodness_of_fit_ref 1.036
_refine_ls_hydrogen_treatment mixed
_refine_ls_matrix_type full
_refine_ls_number_parameters 749
_refine_ls_number_reflns 10596
_refine_ls_number_restraints 1
_refine_ls_restrained_S_all 1.036
_refine_ls_R_factor_all 0.0905
_refine_ls_R_factor_gt 0.0591
_refine_ls_shift/su_max 0.001
_refine_ls_shift/su_mean 0.000
_refine_ls_structure_factor_coef Fsqd
_refine_ls_weighting_details 'calc w=1/[\s^2^(Fo^2^)+(0.1049P)^2^+6.2428P] where P=(Fo^2^+2Fc^2^)/3'
_refine_ls_weighting_scheme calc
_refine_ls_wR_factor_gt 0.1697
_refine_ls_wR_factor_ref 0.1986
_reflns_number_gt 7175
_reflns_number_total 10596
_reflns_threshold_expression >2sigma(I)
_cod_data_source_file c5ta05592j2.cif
_cod_data_source_block 1
_cod_database_code 7236112
_olex2_refinement_description
;
1. Fixed Uiso
 At 1.2 times of:
  All C(H) groups, {H54A,H54B,H54C} of C54, All C(H,H) groups
 At 1.5 times of:
  All O(H) groups, {H56A,H56B,H56C} of C56, {H57A,H57B,H57C} of C57, {H1AA,
  H1AB,H1AC} of C1A, {H1BA,H1BB,H1BC} of C1B, {H1CA,H1CB,H1CC} of C1C, {H49A,
  H49B,H49C} of C49, {H51A,H51B,H51C} of C51, {H53A,H53B,H53C} of C53, {H58A,
  H58B,H58C} of C58, {H60A,H60B,H60C} of C60, {H61A,H61B,H61C} of C61, All O(H,
  H) groups
2. Restrained distances
 C1C-C1D
 1.53 with sigma of 0.04
3. Others
 Fixed Sof: O13(0.5) N2(0.5) C1A(0.5) H1AA(0.5) H1AB(0.5) H1AC(0.5) C1B(0.5)
 H1BA(0.5) H1BB(0.5) H1BC(0.5) C1C(0.5) H1CA(0.5) H1CB(0.5) H1CC(0.5) C1D(0.5)
 O14(0.5) C58(0.5) H58A(0.5) H58B(0.5) H58C(0.5) C60(0.5) H60A(0.5) H60B(0.5)
 H60C(0.5) C61(0.5) H61A(0.5) H61B(0.5) H61C(0.5)
4.a Free rotating group:
 O11(H11A,H11B)
4.b Secondary CH2 refined with riding coordinates:
 C4(H4A,H4B)
4.c Aromatic/amide H refined with riding coordinates:
 C3(H3), C5(H5), C7(H7), C11(H11), C12(H12), C13(H13), C15(H15), C18(H18),
 C19(H19), C20(H20), C22(H22), C26(H26), C27(H27), C28(H28), C30(H30), C36(H36),
  C37(H37), C38(H38), C39(H39), C42(H42), C43(H43), C44(H44), C46(H46)
4.d Idealised Me refined as rotating group:
 C54(H54A,H54B,H54C), C56(H56A,H56B,H56C), C57(H57A,H57B,H57C), C1A(H1AA,H1AB,
 H1AC), C1B(H1BA,H1BB,H1BC), C1C(H1CA,H1CB,H1CC), C49(H49A,H49B,H49C), C51(H51A,
 H51B,H51C), C53(H53A,H53B,H53C), C58(H58A,H58B,H58C), C60(H60A,H60B,H60C),
 C61(H61A,H61B,H61C)
;
_olex2_submission_special_instructions 'No special instructions were received'

loop_
_space_group_symop_id
_space_group_symop_operation_xyz
1 'x, y, z'
2 '-x, -y, -z'

loop_
_atom_site_label
_atom_site_type_symbol
_atom_site_fract_x
_atom_site_fract_y
_atom_site_fract_z
_atom_site_U_iso_or_equiv
_atom_site_adp_type
_atom_site_occupancy
_atom_site_calc_flag
_atom_site_refinement_flags_posn
Rh1 Rh 0.67803(3) 0.72386(3) 0.34714(3) 0.04559(17) Uani 1 d .
Rh2 Rh 0.77763(4) 0.66035(4) 0.22182(3) 0.04862(18) Uani 1 d .
O1 O 0.6999(3) 0.8498(3) 0.2822(3) 0.0501(10) Uani 1 d .
O2 O 0.7955(4) 0.7892(3) 0.1641(3) 0.0536(11) Uani 1 d .
O3 O 0.8084(3) 0.6814(3) 0.3925(3) 0.0430(9) Uani 1 d .
O4 O 0.9028(3) 0.6220(3) 0.2739(3) 0.0469(10) Uani 1 d .
O5 O 0.6601(3) 0.5948(3) 0.4050(3) 0.0506(11) Uani 1 d .
O6 O 0.7564(3) 0.5340(3) 0.2868(3) 0.0530(11) Uani 1 d .
O7 O 0.5528(3) 0.7613(4) 0.2957(3) 0.0564(11) Uani 1 d .
O8 O 0.6475(4) 0.6996(4) 0.1782(3) 0.0613(13) Uani 1 d .
O9 O 0.8683(4) 0.6079(4) 0.0950(3) 0.0645(14) Uani 1 d .
H9 H 0.834(8) 0.627(7) 0.057(7) 0.097 Uiso 1 d R
O10 O 0.5781(3) 0.7953(3) 0.4584(3) 0.0517(11) Uani 1 d .
N1 N 0.4911(7) 0.8196(5) 0.5860(5) 0.085(2) Uani 1 d .
C1 C 0.5641(6) 0.7381(6) 0.2246(5) 0.0623(19) Uani 1 d .
C2 C 0.4683(6) 0.7554(6) 0.1951(5) 0.066(2) Uani 1 d .
C3 C 0.3748(6) 0.8000(8) 0.2389(6) 0.086(3) Uani 1 d .
H3 H 0.3695 0.8252 0.2855 0.104 Uiso 1 calc R
C4 C 0.2875(6) 0.8073(8) 0.2130(6) 0.091(3) Uani 1 d .
H4A H 0.2447 0.7801 0.2637 0.109 Uiso 1 calc R
H4B H 0.2511 0.8740 0.1980 0.109 Uiso 1 calc R
C5 C 0.2940(7) 0.7685(8) 0.1457(6) 0.084(3) Uani 1 d .
H5 H 0.2347 0.7722 0.1305 0.101 Uiso 1 calc R
C6 C 0.3879(6) 0.7239(6) 0.1005(5) 0.066(2) Uani 1 d .
C7 C 0.4757(6) 0.7165(6) 0.1259(5) 0.0643(19) Uani 1 d .
H7 H 0.5395 0.6856 0.0967 0.077 Uiso 1 calc R
C8 C 0.3977(6) 0.6812(6) 0.0314(5) 0.0639(19) Uani 1 d .
C9 C 0.4124(6) 0.6429(5) -0.0272(5) 0.0613(18) Uani 1 d .
C10 C 0.4306(6) 0.5977(5) -0.0974(5) 0.0585(17) Uani 1 d .
C11 C 0.3499(6) 0.5885(6) -0.1213(5) 0.066(2) Uani 1 d .
H11 H 0.2834 0.6132 -0.0924 0.080 Uiso 1 calc R
C12 C 0.3675(6) 0.5433(7) -0.1874(6) 0.076(2) Uani 1 d .
H12 H 0.3131 0.5357 -0.2016 0.091 Uiso 1 calc R
C13 C 0.4649(6) 0.5092(6) -0.2326(6) 0.070(2) Uani 1 d .
H13 H 0.4757 0.4800 -0.2780 0.084 Uiso 1 calc R
C14 C 0.5469(6) 0.5179(5) -0.2110(5) 0.0623(19) Uani 1 d .
C15 C 0.5289(6) 0.5613(5) -0.1423(5) 0.0602(18) Uani 1 d .
H15 H 0.5837 0.5659 -0.1263 0.072 Uiso 1 calc R
C16 C 0.7530(5) 0.8559(5) 0.2046(4) 0.0538(16) Uani 1 d .
C17 C 0.7646(5) 0.9495(5) 0.1568(4) 0.0551(16) Uani 1 d .
C18 C 0.7144(6) 1.0287(5) 0.1937(5) 0.0638(19) Uani 1 d .
H18 H 0.6738 1.0234 0.2493 0.077 Uiso 1 calc R
C19 C 0.7255(6) 1.1145(5) 0.1473(5) 0.067(2) Uani 1 d .
H19 H 0.6918 1.1673 0.1717 0.080 Uiso 1 calc R
C20 C 0.7861(6) 1.1238(5) 0.0646(5) 0.065(2) Uani 1 d .
H20 H 0.7926 1.1826 0.0342 0.078 Uiso 1 calc R
C21 C 0.8368(6) 1.0465(5) 0.0271(5) 0.0620(19) Uani 1 d .
C22 C 0.8245(6) 0.9592(5) 0.0737(5) 0.0601(18) Uani 1 d .
H22 H 0.8571 0.9068 0.0486 0.072 Uiso 1 calc R
C23 C 0.8989(6) 1.0529(5) -0.0591(5) 0.064(2) Uani 1 d .
C24 C 0.9514(6) 1.0558(5) -0.1305(5) 0.0597(18) Uani 1 d .
C25 C 1.0136(6) 1.0556(5) -0.2155(5) 0.0569(17) Uani 1 d .
C26 C 1.0358(7) 1.1368(5) -0.2678(5) 0.068(2) Uani 1 d .
H26 H 1.0072 1.1930 -0.2483 0.082 Uiso 1 calc R
C27 C 1.1000(7) 1.1345(6) -0.3485(5) 0.073(2) Uani 1 d .
H27 H 1.1138 1.1892 -0.3832 0.088 Uiso 1 calc R
C28 C 1.1436(6) 1.0514(5) -0.3779(5) 0.0622(19) Uani 1 d .
H28 H 1.1879 1.0500 -0.4317 0.075 Uiso 1 calc R
C29 C 1.1214(6) 0.9704(5) -0.3274(5) 0.0570(17) Uani 1 d .
C30 C 1.0570(6) 0.9726(5) -0.2456(5) 0.0555(17) Uani 1 d .
H30 H 1.0432 0.9178 -0.2110 0.067 Uiso 1 calc R
C31 C 1.1686(6) 0.8839(6) -0.3575(5) 0.0619(18) Uani 1 d .
C32 C 1.2132(6) 0.8135(6) -0.3852(5) 0.066(2) Uani 1 d .
C33 C 1.2706(6) 0.7306(6) -0.4208(5) 0.0633(19) Uani 1 d .
C34 C 0.7025(5) 0.5291(5) 0.3636(5) 0.0528(16) Uani 1 d .
C35 C 0.6889(5) 0.4350(5) 0.4114(4) 0.0512(16) Uani 1 d .
C36 C 0.7434(6) 0.3562(5) 0.3767(5) 0.0565(17) Uani 1 d .
H36 H 0.7895 0.3610 0.3239 0.068 Uiso 1 calc R
C37 C 0.6221(5) 0.4265(5) 0.4910(5) 0.0573(17) Uani 1 d .
H37 H 0.5872 0.4793 0.5154 0.069 Uiso 1 calc R
C38 C 0.6063(6) 0.3407(6) 0.5351(5) 0.065(2) Uani 1 d .
H38 H 0.5595 0.3363 0.5875 0.078 Uiso 1 calc R
C39 C 0.6613(6) 0.2618(6) 0.5000(5) 0.067(2) Uani 1 d .
H39 H 0.6526 0.2035 0.5296 0.080 Uiso 1 calc R
C40 C 0.8921(5) 0.6408(4) 0.3466(4) 0.0455(14) Uani 1 d .
C41 C 0.9861(5) 0.6152(4) 0.3811(4) 0.0487(15) Uani 1 d .
C42 C 0.9793(6) 0.6222(6) 0.4649(5) 0.0632(19) Uani 1 d .
H42 H 0.9157 0.6412 0.5007 0.076 Uiso 1 calc R
C43 C 1.0673(7) 0.6007(7) 0.4952(6) 0.081(3) Uani 1 d .
H43 H 1.0633 0.6039 0.5520 0.098 Uiso 1 calc R
C44 C 1.1606(7) 0.5748(7) 0.4413(6) 0.082(3) Uani 1 d .
H44 H 1.2194 0.5615 0.4619 0.099 Uiso 1 calc R
C45 C 1.1692(5) 0.5679(6) 0.3568(5) 0.0614(18) Uani 1 d .
C46 C 1.0802(5) 0.5877(5) 0.3276(5) 0.0534(16) Uani 1 d .
H46 H 1.0841 0.5824 0.2716 0.064 Uiso 1 calc R
C47 C 1.2680(6) 0.5404(6) 0.3011(6) 0.073(2) Uani 1 d .
C48 C 1.3520(6) 0.5159(6) 0.2586(6) 0.068(2) Uani 1 d .
C54 C 0.6203(9) 0.6711(7) 0.5733(6) 0.097(3) Uani 1 d .
H54A H 0.6715 0.6430 0.5283 0.116 Uiso 1 calc GR
H54B H 0.5741 0.6344 0.5998 0.116 Uiso 1 calc GR
H54C H 0.6524 0.6729 0.6165 0.116 Uiso 1 calc GR
C55 C 0.5624(7) 0.7696(6) 0.5345(5) 0.070(2) Uani 1 d .
C56 C 0.4593(11) 0.7898(9) 0.6781(7) 0.133(5) Uani 1 d .
H56A H 0.4831 0.7222 0.6942 0.199 Uiso 1 calc GR
H56B H 0.3862 0.8112 0.6936 0.199 Uiso 1 calc GR
H56C H 0.4873 0.8158 0.7083 0.199 Uiso 1 calc GR
C57 C 0.4316(8) 0.9120(7) 0.5513(7) 0.086(3) Uani 1 d .
H57A H 0.4379 0.9567 0.5775 0.129 Uiso 1 calc GR
H57B H 0.3613 0.9144 0.5634 0.129 Uiso 1 calc GR
H57C H 0.4554 0.9272 0.4894 0.129 Uiso 1 calc GR
O13 O 0.7679(16) 0.7298(11) -0.0446(11) 0.116(7) Uani 0.50 d .
N2 N 0.635(3) 0.816(3) -0.0906(17) 0.185(16) Uani 0.50 d .
C1A C 0.631(3) 0.749(3) -0.1322(18) 0.181(18) Uani 0.50 d .
H1AA H 0.5833 0.7173 -0.0953 0.272 Uiso 0.50 calc GR
H1AB H 0.6973 0.7044 -0.1429 0.272 Uiso 0.50 calc GR
H1AC H 0.6094 0.7816 -0.1865 0.272 Uiso 0.50 calc GR
C1B C 0.533(3) 0.907(3) -0.094(2) 0.20(2) Uani 0.50 d .
H1BA H 0.5191 0.9264 -0.1521 0.305 Uiso 0.50 calc GR
H1BB H 0.5432 0.9576 -0.0798 0.305 Uiso 0.50 calc GR
H1BC H 0.4763 0.8899 -0.0536 0.305 Uiso 0.50 calc GR
C1C C 0.669(2) 0.8820(18) -0.0045(16) 0.125(9) Uani 0.50 d D
H1CA H 0.6707 0.9400 -0.0457 0.188 Uiso 0.50 calc GR
H1CB H 0.7201 0.8647 0.0299 0.188 Uiso 0.50 calc GR
H1CC H 0.6032 0.8902 0.0330 0.188 Uiso 0.50 calc GR
C1D C 0.692(5) 0.802(4) -0.0544(18) 0.28(4) Uani 0.50 d D
O15 O 0.9021(7) 0.4233(7) 0.0913(6) 0.134(3) Uiso 1 d .
N3 N 0.9231(10) 0.3346(10) -0.0010(9) 0.144(4) Uiso 1 d .
C49 C 0.9409(10) 0.3031(9) -0.0786(9) 0.119(4) Uiso 1 d .
H49A H 0.8797 0.3287 -0.1018 0.178 Uiso 1 calc GR
H49B H 0.9603 0.2355 -0.0660 0.178 Uiso 1 calc GR
H49C H 0.9946 0.3238 -0.1206 0.178 Uiso 1 calc GR
C50 C 0.8979(12) 0.4071(12) 0.0043(10) 0.133(5) Uiso 1 d .
C51 C 0.8627(11) 0.4836(9) -0.0615(8) 0.119(4) Uani 1 d .
H51A H 0.9181 0.4884 -0.1102 0.179 Uiso 1 calc GR
H51B H 0.8363 0.5407 -0.0398 0.179 Uiso 1 calc GR
H51C H 0.8098 0.4744 -0.0796 0.179 Uiso 1 calc GR
C53 C 0.9736(18) 0.2542(17) 0.0830(15) 0.228(10) Uiso 1 d .
H53A H 0.9392 0.2069 0.1050 0.342 Uiso 1 calc GR
H53B H 0.9652 0.2851 0.1285 0.342 Uiso 1 calc GR
H53C H 1.0449 0.2249 0.0628 0.342 Uiso 1 calc GR
O14 O 1.2969(10) 0.9832(12) -0.6257(11) 0.104(5) Uani 0.50 d .
N4 N 1.175(2) 1.129(2) -0.619(2) 0.319(14) Uiso 1 d .
C58 C 1.1209(15) 0.9746(19) -0.5978(15) 0.106(7) Uani 0.50 d .
H58A H 1.0934 0.9896 -0.6490 0.159 Uiso 0.50 calc GR
H58B H 1.0671 0.9954 -0.5508 0.159 Uiso 0.50 calc GR
H58C H 1.1517 0.9077 -0.5821 0.159 Uiso 0.50 calc GR
C59 C 1.202(2) 1.025(2) -0.6164(19) 0.243(12) Uiso 1 d .
C60 C 1.0571(16) 1.171(2) -0.600(2) 0.145(12) Uani 0.50 d .
H60A H 1.0374 1.2147 -0.5624 0.218 Uiso 0.50 calc GR
H60B H 1.0272 1.1210 -0.5710 0.218 Uiso 0.50 calc GR
H60C H 1.0339 1.2028 -0.6532 0.218 Uiso 0.50 calc GR
C61 C 1.256(2) 1.1615(19) -0.6083(17) 0.127(10) Uani 0.50 d .
H61A H 1.2645 1.2145 -0.6545 0.191 Uiso 0.50 calc GR
H61B H 1.3197 1.1111 -0.6105 0.191 Uiso 0.50 calc GR
H61C H 1.2371 1.1797 -0.5532 0.191 Uiso 0.50 calc GR
O11 O 0.4897(8) 0.9947(7) 0.3099(8) 0.143(3) Uani 1 d .
H11A H 0.4257 1.0037 0.3259 0.214 Uiso 1 d G
H11B H 0.5209 0.9359 0.3201 0.214 Uiso 1 d G
O12 O 0.9864(11) 0.4121(10) 0.2515(9) 0.215(6) Uani 1 d .

loop_
_atom_site_aniso_label
_atom_site_aniso_U_11
_atom_site_aniso_U_22
_atom_site_aniso_U_33
_atom_site_aniso_U_23
_atom_site_aniso_U_13
_atom_site_aniso_U_12
Rh1 0.0411(3) 0.0516(3) 0.0453(3) -0.0214(2) 0.0001(2) -0.0135(2)
Rh2 0.0438(3) 0.0601(3) 0.0460(3) -0.0249(2) 0.0018(2) -0.0180(2)
O1 0.051(2) 0.048(2) 0.046(2) -0.016(2) -0.003(2) -0.010(2)
O2 0.056(3) 0.056(3) 0.045(2) -0.015(2) -0.001(2) -0.016(2)
O3 0.044(2) 0.040(2) 0.043(2) -0.0175(18) -0.0009(18) -0.0091(18)
O4 0.043(2) 0.044(2) 0.051(2) -0.0188(19) -0.0026(19) -0.0086(19)
O5 0.052(3) 0.052(3) 0.055(3) -0.031(2) 0.002(2) -0.019(2)
O6 0.052(3) 0.065(3) 0.051(3) -0.031(2) 0.009(2) -0.028(2)
O7 0.045(2) 0.070(3) 0.054(3) -0.024(2) -0.009(2) -0.010(2)
O8 0.046(3) 0.088(4) 0.050(3) -0.033(3) -0.001(2) -0.013(2)
O9 0.053(3) 0.097(4) 0.056(3) -0.042(3) 0.018(2) -0.038(3)
O10 0.035(2) 0.056(3) 0.064(3) -0.033(2) 0.010(2) -0.012(2)
N1 0.111(6) 0.068(5) 0.062(4) -0.034(3) 0.015(4) -0.020(4)
C1 0.058(5) 0.080(5) 0.052(4) -0.021(4) -0.010(4) -0.020(4)
C2 0.053(4) 0.091(6) 0.056(4) -0.027(4) -0.014(3) -0.014(4)
C3 0.059(5) 0.129(8) 0.074(6) -0.052(6) -0.016(4) -0.006(5)
C4 0.048(5) 0.135(9) 0.083(6) -0.049(6) -0.015(4) 0.000(5)
C5 0.065(5) 0.115(8) 0.079(6) -0.038(5) -0.029(5) -0.012(5)
C6 0.062(5) 0.076(5) 0.063(5) -0.025(4) -0.020(4) -0.011(4)
C7 0.054(4) 0.081(5) 0.057(4) -0.022(4) -0.012(3) -0.014(4)
C8 0.060(5) 0.074(5) 0.060(4) -0.016(4) -0.021(4) -0.016(4)
C9 0.055(4) 0.061(4) 0.067(5) -0.009(4) -0.020(4) -0.015(4)
C10 0.059(4) 0.057(4) 0.067(4) -0.014(3) -0.021(4) -0.019(3)
C11 0.052(4) 0.081(5) 0.071(5) -0.026(4) -0.006(4) -0.022(4)
C12 0.051(4) 0.103(7) 0.090(6) -0.041(5) -0.011(4) -0.029(4)
C13 0.059(5) 0.080(5) 0.083(5) -0.034(4) -0.014(4) -0.023(4)
C14 0.050(4) 0.058(4) 0.079(5) -0.018(4) -0.009(4) -0.017(3)
C15 0.051(4) 0.062(4) 0.075(5) -0.015(4) -0.021(4) -0.018(3)
C16 0.049(4) 0.058(4) 0.050(4) -0.017(3) -0.008(3) -0.008(3)
C17 0.053(4) 0.057(4) 0.051(4) -0.016(3) -0.008(3) -0.009(3)
C18 0.067(5) 0.060(5) 0.052(4) -0.011(3) -0.003(3) -0.013(4)
C19 0.073(5) 0.053(4) 0.060(4) -0.016(3) -0.001(4) -0.009(4)
C20 0.079(5) 0.047(4) 0.058(4) -0.005(3) -0.006(4) -0.015(4)
C21 0.066(5) 0.056(4) 0.051(4) -0.008(3) -0.006(3) -0.010(4)
C22 0.060(4) 0.059(4) 0.052(4) -0.017(3) -0.001(3) -0.011(4)
C23 0.070(5) 0.050(4) 0.056(5) -0.006(3) -0.004(4) -0.009(4)
C24 0.066(5) 0.048(4) 0.054(4) -0.011(3) -0.003(4) -0.012(3)
C25 0.063(4) 0.050(4) 0.052(4) -0.011(3) -0.006(3) -0.015(3)
C26 0.092(6) 0.050(4) 0.058(4) -0.019(3) -0.001(4) -0.021(4)
C27 0.105(7) 0.052(4) 0.055(4) -0.011(3) 0.003(4) -0.030(4)
C28 0.082(5) 0.055(4) 0.048(4) -0.016(3) 0.001(4) -0.027(4)
C29 0.064(4) 0.053(4) 0.057(4) -0.021(3) -0.005(3) -0.020(3)
C30 0.065(4) 0.049(4) 0.053(4) -0.012(3) -0.003(3) -0.023(3)
C31 0.068(5) 0.061(5) 0.061(4) -0.021(4) 0.001(4) -0.029(4)
C32 0.076(5) 0.058(5) 0.070(5) -0.027(4) 0.005(4) -0.033(4)
C33 0.066(5) 0.064(5) 0.069(5) -0.031(4) 0.005(4) -0.030(4)
C34 0.046(4) 0.062(4) 0.061(4) -0.024(3) -0.008(3) -0.022(3)
C35 0.049(4) 0.062(4) 0.054(4) -0.028(3) 0.000(3) -0.026(3)
C36 0.057(4) 0.060(4) 0.061(4) -0.028(3) 0.002(3) -0.026(3)
C37 0.052(4) 0.057(4) 0.069(5) -0.028(3) -0.001(3) -0.020(3)
C38 0.064(5) 0.071(5) 0.067(5) -0.030(4) 0.013(4) -0.036(4)
C39 0.073(5) 0.064(5) 0.070(5) -0.026(4) 0.004(4) -0.034(4)
C40 0.046(4) 0.035(3) 0.051(4) -0.008(3) -0.002(3) -0.013(3)
C41 0.048(4) 0.040(3) 0.057(4) -0.016(3) -0.011(3) -0.009(3)
C42 0.050(4) 0.074(5) 0.062(4) -0.023(4) -0.008(3) -0.012(4)
C43 0.070(6) 0.101(7) 0.074(5) -0.031(5) -0.025(5) -0.009(5)
C44 0.056(5) 0.099(7) 0.091(6) -0.027(5) -0.024(5) -0.009(5)
C45 0.047(4) 0.064(5) 0.072(5) -0.024(4) -0.014(4) -0.008(3)
C46 0.050(4) 0.051(4) 0.057(4) -0.016(3) -0.008(3) -0.010(3)
C47 0.057(5) 0.077(5) 0.086(6) -0.021(5) -0.019(5) -0.017(4)
C48 0.051(5) 0.068(5) 0.086(6) -0.025(4) -0.009(4) -0.017(4)
C54 0.131(9) 0.087(7) 0.059(5) -0.025(5) -0.007(5) -0.020(6)
C55 0.076(5) 0.085(6) 0.048(4) -0.037(4) 0.007(4) -0.021(4)
C56 0.160(12) 0.118(10) 0.076(7) -0.036(7) 0.024(7) -0.016(9)
C57 0.087(6) 0.081(6) 0.098(7) -0.048(5) 0.003(5) -0.027(5)
O13 0.153(15) 0.075(9) 0.082(11) -0.026(8) -0.026(9) 0.017(10)
N2 0.30(4) 0.23(3) 0.086(17) -0.052(19) 0.04(2) -0.20(4)
C1A 0.27(4) 0.27(4) 0.094(17) -0.06(2) 0.02(2) -0.22(4)
C1B 0.16(3) 0.26(5) 0.14(3) -0.01(3) -0.09(2) 0.03(3)
C1C 0.17(3) 0.116(18) 0.102(17) -0.019(14) -0.078(17) -0.025(17)
C1D 0.52(10) 0.47(9) 0.047(14) 0.01(3) -0.04(3) -0.45(9)
C51 0.135(10) 0.109(9) 0.108(9) -0.021(7) -0.042(8) -0.019(8)
O14 0.057(7) 0.131(12) 0.132(12) -0.040(10) -0.007(7) -0.036(8)
C58 0.067(12) 0.18(2) 0.107(15) -0.058(15) -0.028(11) -0.044(14)
C60 0.052(12) 0.18(3) 0.19(3) -0.08(2) -0.034(14) 0.026(14)
C61 0.16(2) 0.122(19) 0.113(18) -0.026(15) 0.025(17) -0.102(19)
O11 0.120(7) 0.142(8) 0.144(8) -0.050(7) -0.020(6) -0.005(6)
O12 0.204(13) 0.201(13) 0.181(12) -0.016(10) 0.007(10) -0.050(10)

loop_
_atom_type_symbol
_atom_type_description
_atom_type_scat_dispersion_real
_atom_type_scat_dispersion_imag
_atom_type_scat_source
C C 0.0181 0.0091 'International Tables Vol C Tables 4.2.6.8 and 6.1.1.4'
H H 0.0000 0.0000 'International Tables Vol C Tables 4.2.6.8 and 6.1.1.4'
Rh Rh 0.0927 3.6045 'International Tables Vol C Tables 4.2.6.8 and 6.1.1.4'
N N 0.0311 0.0180 'International Tables Vol C Tables 4.2.6.8 and 6.1.1.4'
O O 0.0492 0.0322 'International Tables Vol C Tables 4.2.6.8 and 6.1.1.4'

loop_
_geom_angle_atom_site_label_1
_geom_angle_atom_site_label_2
_geom_angle_atom_site_label_3
_geom_angle
_geom_angle_site_symmetry_1
_geom_angle_site_symmetry_3
O1 Rh1 Rh2 88.67(12) . .
O1 Rh1 O5 176.37(16) . .
O1 Rh1 O10 87.58(17) . .
O3 Rh1 Rh2 87.90(11) . .
O3 Rh1 O1 91.48(17) . .
O3 Rh1 O5 89.00(17) . .
O3 Rh1 O7 176.25(17) . .
O3 Rh1 O10 95.06(16) . .
O5 Rh1 Rh2 87.75(12) . .
O5 Rh1 O10 95.96(17) . .
O7 Rh1 Rh2 88.42(13) . .
O7 Rh1 O1 89.1(2) . .
O7 Rh1 O5 90.2(2) . .
O7 Rh1 O10 88.66(17) . .
O10 Rh1 Rh2 175.28(13) . .
O2 Rh2 Rh1 87.73(13) . .
O2 Rh2 O4 90.55(18) . .
O2 Rh2 O6 176.43(16) . .
O2 Rh2 O9 89.55(19) . .
O4 Rh2 Rh1 88.34(12) . .
O4 Rh2 O6 88.51(18) . .
O4 Rh2 O9 94.28(18) . .
O6 Rh2 Rh1 88.80(12) . .
O6 Rh2 O9 93.96(19) . .
O8 Rh2 Rh1 87.90(13) . .
O8 Rh2 O2 90.3(2) . .
O8 Rh2 O4 176.10(17) . .
O8 Rh2 O6 90.4(2) . .
O8 Rh2 O9 89.52(19) . .
O9 Rh2 Rh1 176.24(16) . .
C16 O1 Rh1 118.3(4) . .
C16 O2 Rh2 119.6(4) . .
C40 O3 Rh1 119.0(4) . .
C40 O4 Rh2 118.6(4) . .
C34 O5 Rh1 118.8(4) . .
C34 O6 Rh2 117.5(4) . .
C1 O7 Rh1 117.8(5) . .
C1 O8 Rh2 119.0(4) . .
Rh2 O9 H9 113(7) . .
C55 O10 Rh1 133.5(5) . .
C55 N1 C56 126.4(9) . .
C55 N1 C57 120.0(8) . .
C57 N1 C56 113.5(8) . .
O7 C1 C2 116.0(7) . .
O8 C1 O7 126.7(7) . .
O8 C1 C2 117.3(7) . .
C3 C2 C1 121.6(7) . .
C3 C2 C7 120.1(7) . .
C7 C2 C1 118.0(7) . .
C2 C3 H3 120.4 . .
C2 C3 C4 119.3(8) . .
C4 C3 H3 120.4 . .
C3 C4 H4A 107.1 . .
C3 C4 H4B 107.1 . .
H4A C4 H4B 106.8 . .
C5 C4 C3 121.1(8) . .
C5 C4 H4A 107.1 . .
C5 C4 H4B 107.1 . .
C4 C5 H5 119.9 . .
C4 C5 C6 120.3(8) . .
C6 C5 H5 119.9 . .
C5 C6 C7 119.0(8) . .
C5 C6 C8 121.9(8) . .
C7 C6 C8 119.0(7) . .
C2 C7 H7 119.9 . .
C6 C7 C2 120.3(7) . .
C6 C7 H7 119.9 . .
C9 C8 C6 176.0(8) . .
C8 C9 C10 179.5(9) . .
C11 C10 C9 120.5(7) . .
C15 C10 C9 121.0(7) . .
C15 C10 C11 118.5(7) . .
C10 C11 H11 119.7 . .
C12 C11 C10 120.5(7) . .
C12 C11 H11 119.7 . .
C11 C12 H12 119.8 . .
C13 C12 C11 120.4(7) . .
C13 C12 H12 119.8 . .
C12 C13 H13 119.7 . .
C12 C13 C14 120.5(8) . .
C14 C13 H13 119.7 . .
C13 C14 C15 118.7(7) . .
C13 C14 C48 120.7(8) . 2_765
C15 C14 C48 120.5(7) . 2_765
C10 C15 C14 121.3(7) . .
C10 C15 H15 119.4 . .
C14 C15 H15 119.4 . .
O1 C16 C17 117.5(6) . .
O2 C16 O1 125.7(7) . .
O2 C16 C17 116.8(6) . .
C18 C17 C16 120.8(6) . .
C22 C17 C16 119.9(7) . .
C22 C17 C18 119.3(7) . .
C17 C18 H18 120.3 . .
C19 C18 C17 119.4(7) . .
C19 C18 H18 120.3 . .
C18 C19 H19 119.4 . .
C18 C19 C20 121.2(7) . .
C20 C19 H19 119.4 . .
C19 C20 H20 119.8 . .
C21 C20 C19 120.5(7) . .
C21 C20 H20 119.8 . .
C20 C21 C22 118.6(7) . .
C20 C21 C23 122.5(7) . .
C22 C21 C23 118.9(7) . .
C17 C22 C21 121.1(7) . .
C17 C22 H22 119.4 . .
C21 C22 H22 119.4 . .
C24 C23 C21 178.3(8) . .
C23 C24 C25 177.7(8) . .
C26 C25 C24 121.2(7) . .
C30 C25 C24 119.8(7) . .
C30 C25 C26 118.9(7) . .
C25 C26 H26 119.7 . .
C27 C26 C25 120.5(7) . .
C27 C26 H26 119.7 . .
C26 C27 H27 119.8 . .
C28 C27 C26 120.3(7) . .
C28 C27 H27 119.8 . .
C27 C28 H28 120.0 . .
C27 C28 C29 120.0(7) . .
C29 C28 H28 120.0 . .
C28 C29 C30 119.7(7) . .
C28 C29 C31 119.7(7) . .
C30 C29 C31 120.6(7) . .
C25 C30 C29 120.6(7) . .
C25 C30 H30 119.7 . .
C29 C30 H30 119.7 . .
C32 C31 C29 175.9(8) . .
C31 C32 C33 177.4(8) . .
C36 C33 C32 120.2(7) 2_765 .
C36 C33 C39 120.2(7) 2_765 2_765
C39 C33 C32 119.6(7) 2_765 .
O5 C34 O6 127.1(7) . .
O5 C34 C35 115.9(6) . .
O6 C34 C35 117.0(6) . .
C36 C35 C34 120.2(6) . .
C36 C35 C37 119.5(7) . .
C37 C35 C34 120.2(6) . .
C33 C36 H36 120.1 2_765 .
C35 C36 C33 119.9(7) . 2_765
C35 C36 H36 120.1 . .
C35 C37 H37 119.4 . .
C38 C37 C35 121.2(7) . .
C38 C37 H37 119.4 . .
C37 C38 H38 120.5 . .
C37 C38 C39 119.0(7) . .
C39 C38 H38 120.5 . .
C33 C39 H39 119.9 2_765 .
C38 C39 C33 120.1(7) . 2_765
C38 C39 H39 119.9 . .
O3 C40 C41 116.7(6) . .
O4 C40 O3 126.1(6) . .
O4 C40 C41 117.1(5) . .
C42 C41 C40 120.3(6) . .
C46 C41 C40 119.4(6) . .
C46 C41 C42 120.3(6) . .
C41 C42 H42 120.2 . .
C43 C42 C41 119.7(7) . .
C43 C42 H42 120.2 . .
C42 C43 H43 120.1 . .
C44 C43 C42 119.7(8) . .
C44 C43 H43 120.1 . .
C43 C44 H44 119.2 . .
C43 C44 C45 121.5(8) . .
C45 C44 H44 119.2 . .
C44 C45 C47 120.6(7) . .
C46 C45 C44 118.2(7) . .
C46 C45 C47 121.1(7) . .
C41 C46 C45 120.6(7) . .
C41 C46 H46 119.7 . .
C45 C46 H46 119.7 . .
C48 C47 C45 176.8(9) . .
C47 C48 C14 177.0(10) . 2_765
H54A C54 H54B 109.5 . .
H54A C54 H54C 109.5 . .
H54B C54 H54C 109.5 . .
C55 C54 H54A 109.5 . .
C55 C54 H54B 109.5 . .
C55 C54 H54C 109.5 . .
O10 C55 N1 122.8(9) . .
O10 C55 C54 118.6(7) . .
N1 C55 C54 118.3(8) . .
N1 C56 H56A 109.5 . .
N1 C56 H56B 109.5 . .
N1 C56 H56C 109.5 . .
H56A C56 H56B 109.5 . .
H56A C56 H56C 109.5 . .
H56B C56 H56C 109.5 . .
N1 C57 H57A 109.5 . .
N1 C57 H57B 109.5 . .
N1 C57 H57C 109.5 . .
H57A C57 H57B 109.5 . .
H57A C57 H57C 109.5 . .
H57B C57 H57C 109.5 . .
C1A N2 C1B 110(4) . .
C1D N2 C1A 123(5) . .
C1D N2 C1B 126(4) . .
N2 C1A H1AA 109.5 . .
N2 C1A H1AB 109.5 . .
N2 C1A H1AC 109.5 . .
H1AA C1A H1AB 109.5 . .
H1AA C1A H1AC 109.5 . .
H1AB C1A H1AC 109.5 . .
N2 C1B H1BA 109.5 . .
N2 C1B H1BB 109.5 . .
N2 C1B H1BC 109.5 . .
H1BA C1B H1BB 109.5 . .
H1BA C1B H1BC 109.5 . .
H1BB C1B H1BC 109.5 . .
H1CA C1C H1CB 109.5 . .
H1CA C1C H1CC 109.5 . .
H1CB C1C H1CC 109.5 . .
C1D C1C H1CA 109.5 . .
C1D C1C H1CB 109.5 . .
C1D C1C H1CC 109.5 . .
O13 C1D C1C 120(3) . .
N2 C1D O13 128(4) . .
N2 C1D C1C 112(5) . .
C49 N3 C53 116.8(14) . .
C50 N3 C49 125.4(16) . .
C50 N3 C53 115.9(17) . .
N3 C49 H49A 109.5 . .
N3 C49 H49B 109.5 . .
N3 C49 H49C 109.5 . .
H49A C49 H49B 109.5 . .
H49A C49 H49C 109.5 . .
H49B C49 H49C 109.5 . .
N3 C50 O15 115.4(16) . .
N3 C50 C51 124.1(18) . .
C51 C50 O15 120.5(14) . .
C50 C51 H51A 109.5 . .
C50 C51 H51B 109.5 . .
C50 C51 H51C 109.5 . .
H51A C51 H51B 109.5 . .
H51A C51 H51C 109.5 . .
H51B C51 H51C 109.5 . .
N3 C53 H53A 109.5 . .
N3 C53 H53B 109.5 . .
N3 C53 H53C 109.5 . .
H53A C53 H53B 109.5 . .
H53A C53 H53C 109.5 . .
H53B C53 H53C 109.5 . .
C59 N4 C60 109(3) . .
C61 N4 C59 116(3) . .
C61 N4 C60 131(3) . .
H58A C58 H58B 109.5 . .
H58A C58 H58C 109.5 . .
H58B C58 H58C 109.5 . .
C59 C58 H58A 109.5 . .
C59 C58 H58B 109.5 . .
C59 C58 H58C 109.5 . .
O14 C59 N4 113(3) . .
O14 C59 C58 124(3) . .
N4 C59 C58 123(3) . .
N4 C60 H60A 109.5 . .
N4 C60 H60B 109.5 . .
N4 C60 H60C 109.5 . .
H60A C60 H60B 109.5 . .
H60A C60 H60C 109.5 . .
H60B C60 H60C 109.5 . .
N4 C61 H61A 109.5 . .
N4 C61 H61B 109.5 . .
N4 C61 H61C 109.5 . .
H61A C61 H61B 109.5 . .
H61A C61 H61C 109.5 . .
H61B C61 H61C 109.5 . .
H11A O11 H11B 109.4 . .

loop_
_geom_bond_atom_site_label_1
_geom_bond_atom_site_label_2
_geom_bond_distance
_geom_bond_site_symmetry_2
Rh1 Rh2 2.3936(6) .
Rh1 O1 2.029(4) .
Rh1 O3 2.025(4) .
Rh1 O5 2.032(4) .
Rh1 O7 2.025(5) .
Rh1 O10 2.272(4) .
Rh2 O2 2.027(5) .
Rh2 O4 2.028(4) .
Rh2 O6 2.030(5) .
Rh2 O8 2.013(5) .
Rh2 O9 2.316(5) .
O1 C16 1.280(8) .
O2 C16 1.267(8) .
O3 C40 1.273(7) .
O4 C40 1.263(8) .
O5 C34 1.263(8) .
O6 C34 1.274(8) .
O7 C1 1.268(9) .
O8 C1 1.265(9) .
O9 H9 0.83(10) .
O10 C55 1.173(9) .
N1 C55 1.297(10) .
N1 C56 1.433(13) .
N1 C57 1.424(12) .
C1 C2 1.495(11) .
C2 C3 1.366(11) .
C2 C7 1.396(11) .
C3 H3 0.9300 .
C3 C4 1.391(12) .
C4 H4A 0.9700 .
C4 H4B 0.9700 .
C4 C5 1.372(12) .
C5 H5 0.9300 .
C5 C6 1.379(12) .
C6 C7 1.395(11) .
C6 C8 1.424(11) .
C7 H7 0.9300 .
C8 C9 1.205(11) .
C9 C10 1.433(11) .
C10 C11 1.389(11) .
C10 C15 1.388(11) .
C11 H11 0.9300 .
C11 C12 1.378(12) .
C12 H12 0.9300 .
C12 C13 1.373(11) .
C13 H13 0.9300 .
C13 C14 1.384(11) .
C14 C15 1.393(11) .
C14 C48 1.425(11) 2_765
C15 H15 0.9300 .
C16 C17 1.482(10) .
C17 C18 1.397(10) .
C17 C22 1.386(10) .
C18 H18 0.9300 .
C18 C19 1.370(11) .
C19 H19 0.9300 .
C19 C20 1.385(11) .
C20 H20 0.9300 .
C20 C21 1.377(11) .
C21 C22 1.397(11) .
C21 C23 1.437(11) .
C22 H22 0.9300 .
C23 C24 1.196(10) .
C24 C25 1.425(10) .
C25 C26 1.391(10) .
C25 C30 1.384(10) .
C26 H26 0.9300 .
C26 C27 1.382(11) .
C27 H27 0.9300 .
C27 C28 1.378(11) .
C28 H28 0.9300 .
C28 C29 1.382(10) .
C29 C30 1.397(10) .
C29 C31 1.433(10) .
C30 H30 0.9300 .
C31 C32 1.198(10) .
C32 C33 1.442(10) .
C33 C36 1.389(11) 2_765
C33 C39 1.388(11) 2_765
C34 C35 1.500(10) .
C35 C36 1.377(9) .
C35 C37 1.386(10) .
C36 C33 1.389(11) 2_765
C36 H36 0.9300 .
C37 H37 0.9300 .
C37 C38 1.385(11) .
C38 H38 0.9300 .
C38 C39 1.384(11) .
C39 C33 1.388(11) 2_765
C39 H39 0.9300 .
C40 C41 1.488(9) .
C41 C42 1.382(10) .
C41 C46 1.379(10) .
C42 H42 0.9300 .
C42 C43 1.383(11) .
C43 H43 0.9300 .
C43 C44 1.371(13) .
C44 H44 0.9300 .
C44 C45 1.388(12) .
C45 C46 1.389(10) .
C45 C47 1.442(12) .
C46 H46 0.9300 .
C47 C48 1.196(11) .
C48 C14 1.425(11) 2_765
C54 H54A 0.9600 .
C54 H54B 0.9600 .
C54 H54C 0.9600 .
C54 C55 1.500(13) .
C56 H56A 0.9600 .
C56 H56B 0.9600 .
C56 H56C 0.9600 .
C57 H57A 0.9600 .
C57 H57B 0.9600 .
C57 H57C 0.9600 .
O13 C1D 1.26(7) .
N2 C1A 1.43(4) .
N2 C1B 1.63(5) .
N2 C1D 1.07(5) .
C1A H1AA 0.9600 .
C1A H1AB 0.9600 .
C1A H1AC 0.9600 .
C1B H1BA 0.9600 .
C1B H1BB 0.9600 .
C1B H1BC 0.9600 .
C1C H1CA 0.9600 .
C1C H1CB 0.9600 .
C1C H1CC 0.9600 .
C1C C1D 1.57(3) .
O15 C50 1.539(18) .
N3 C49 1.420(17) .
N3 C50 1.075(17) .
N3 C53 1.70(2) .
C49 H49A 0.9600 .
C49 H49B 0.9600 .
C49 H49C 0.9600 .
C50 C51 1.400(18) .
C51 H51A 0.9600 .
C51 H51B 0.9600 .
C51 H51C 0.9600 .
C53 H53A 0.9600 .
C53 H53B 0.9600 .
C53 H53C 0.9600 .
O14 C59 1.26(3) .
N4 C59 1.51(4) .
N4 C60 1.55(3) .
N4 C61 1.51(4) .
C58 H58A 0.9600 .
C58 H58B 0.9600 .
C58 H58C 0.9600 .
C58 C59 1.54(4) .
C60 H60A 0.9600 .
C60 H60B 0.9600 .
C60 H60C 0.9600 .
C61 H61A 0.9600 .
C61 H61B 0.9600 .
C61 H61C 0.9600 .
O11 H11A 0.8507 .
O11 H11B 0.8503 .

loop_
_geom_torsion_atom_site_label_1
_geom_torsion_atom_site_label_2
_geom_torsion_atom_site_label_3
_geom_torsion_atom_site_label_4
_geom_torsion
_geom_torsion_site_symmetry_1
_geom_torsion_site_symmetry_4
Rh1 Rh2 O2 C16 -1.5(5) . .
Rh1 Rh2 O4 C40 -0.2(4) . .
Rh1 Rh2 O6 C34 0.8(5) . .
Rh1 Rh2 O8 C1 -1.6(6) . .
Rh1 O1 C16 O2 -1.3(9) . .
Rh1 O1 C16 C17 177.5(5) . .
Rh1 O3 C40 O4 -1.3(8) . .
Rh1 O3 C40 C41 177.2(4) . .
Rh1 O5 C34 O6 -0.8(9) . .
Rh1 O5 C34 C35 178.0(4) . .
Rh1 O7 C1 O8 -5.6(11) . .
Rh1 O7 C1 C2 172.0(5) . .
Rh1 O10 C55 N1 -170.5(6) . .
Rh1 O10 C55 C54 3.4(13) . .
Rh2 Rh1 O1 C16 0.0(5) . .
Rh2 Rh1 O3 C40 0.8(4) . .
Rh2 Rh1 O5 C34 1.1(5) . .
Rh2 Rh1 O7 C1 3.1(5) . .
Rh2 Rh1 O10 C55 176.2(12) . .
Rh2 O2 C16 O1 2.1(9) . .
Rh2 O2 C16 C17 -176.8(4) . .
Rh2 O4 C40 O3 0.9(8) . .
Rh2 O4 C40 C41 -177.6(4) . .
Rh2 O6 C34 O5 -0.2(9) . .
Rh2 O6 C34 C35 -179.0(4) . .
Rh2 O8 C1 O7 4.9(11) . .
Rh2 O8 C1 C2 -172.7(6) . .
O1 Rh1 Rh2 O2 0.63(19) . .
O1 Rh1 Rh2 O4 91.24(18) . .
O1 Rh1 Rh2 O6 179.79(18) . .
O1 Rh1 Rh2 O8 -89.8(2) . .
O1 Rh1 Rh2 O9 -43(2) . .
O1 Rh1 O3 C40 -87.8(4) . .
O1 Rh1 O5 C34 11(3) . .
O1 Rh1 O7 C1 91.8(6) . .
O1 Rh1 O10 C55 -146.4(7) . .
O1 C16 C17 C18 -3.5(10) . .
O1 C16 C17 C22 177.6(7) . .
O2 Rh2 O4 C40 87.5(4) . .
O2 Rh2 O6 C34 14(3) . .
O2 Rh2 O8 C1 -89.3(6) . .
O2 C16 C17 C18 175.4(7) . .
O2 C16 C17 C22 -3.5(10) . .
O3 Rh1 Rh2 O2 -90.90(18) . .
O3 Rh1 Rh2 O4 -0.29(16) . .
O3 Rh1 Rh2 O6 88.26(18) . .
O3 Rh1 Rh2 O8 178.67(19) . .
O3 Rh1 Rh2 O9 -135(2) . .
O3 Rh1 O1 C16 87.9(5) . .
O3 Rh1 O5 C34 -86.8(5) . .
O3 Rh1 O7 C1 -7(3) . .
O3 Rh1 O10 C55 -55.1(7) . .
O3 C40 C41 C42 9.8(9) . .
O3 C40 C41 C46 -167.8(6) . .
O4 Rh2 O2 C16 -89.8(5) . .
O4 Rh2 O6 C34 89.2(5) . .
O4 Rh2 O8 C1 14(3) . .
O4 C40 C41 C42 -171.5(6) . .
O4 C40 C41 C46 10.8(9) . .
O5 Rh1 Rh2 O2 -179.99(18) . .
O5 Rh1 Rh2 O4 -89.37(18) . .
O5 Rh1 Rh2 O6 -0.83(19) . .
O5 Rh1 Rh2 O8 89.6(2) . .
O5 Rh1 Rh2 O9 136(2) . .
O5 Rh1 O1 C16 -10(3) . .
O5 Rh1 O3 C40 88.6(4) . .
O5 Rh1 O7 C1 -84.6(6) . .
O5 Rh1 O10 C55 34.4(7) . .
O5 C34 C35 C36 -171.0(6) . .
O5 C34 C35 C37 8.4(9) . .
O6 Rh2 O2 C16 -15(3) . .
O6 Rh2 O4 C40 -89.0(4) . .
O6 Rh2 O8 C1 87.2(6) . .
O6 C34 C35 C36 8.0(10) . .
O6 C34 C35 C37 -172.7(6) . .
O7 Rh1 Rh2 O2 89.8(2) . .
O7 Rh1 Rh2 O4 -179.61(19) . .
O7 Rh1 Rh2 O6 -91.1(2) . .
O7 Rh1 Rh2 O8 -0.7(2) . .
O7 Rh1 Rh2 O9 46(2) . .
O7 Rh1 O1 C16 -88.4(5) . .
O7 Rh1 O3 C40 11(3) . .
O7 Rh1 O5 C34 89.5(5) . .
O7 Rh1 O10 C55 124.4(7) . .
O7 C1 C2 C3 4.8(13) . .
O7 C1 C2 C7 -169.2(8) . .
O8 Rh2 O2 C16 86.4(5) . .
O8 Rh2 O4 C40 -16(3) . .
O8 Rh2 O6 C34 -87.1(5) . .
O8 C1 C2 C3 -177.3(9) . .
O8 C1 C2 C7 8.7(12) . .
O9 Rh2 O2 C16 175.9(5) . .
O9 Rh2 O4 C40 177.1(4) . .
O9 Rh2 O6 C34 -176.6(5) . .
O9 Rh2 O8 C1 -178.9(6) . .
O10 Rh1 Rh2 O2 38.1(14) . .
O10 Rh1 Rh2 O4 128.7(14) . .
O10 Rh1 Rh2 O6 -142.8(14) . .
O10 Rh1 Rh2 O8 -52.4(14) . .
O10 Rh1 Rh2 O9 -6(3) . .
O10 Rh1 O1 C16 -177.1(5) . .
O10 Rh1 O3 C40 -175.5(4) . .
O10 Rh1 O5 C34 178.2(5) . .
O10 Rh1 O7 C1 179.4(6) . .
C1 C2 C3 C4 -174.7(10) . .
C1 C2 C7 C6 174.8(8) . .
C2 C3 C4 C5 1.6(18) . .
C3 C2 C7 C6 0.7(14) . .
C3 C4 C5 C6 -2.1(18) . .
C4 C5 C6 C7 1.9(15) . .
C4 C5 C6 C8 178.8(9) . .
C5 C6 C7 C2 -1.2(13) . .
C5 C6 C8 C9 -174(12) . .
C6 C8 C9 C10 -52(100) . .
C7 C2 C3 C4 -0.9(16) . .
C7 C6 C8 C9 3(13) . .
C8 C6 C7 C2 -178.1(8) . .
C8 C9 C10 C11 -140(100) . .
C8 C9 C10 C15 41(100) . .
C9 C10 C11 C12 -178.5(8) . .
C9 C10 C15 C14 -179.5(7) . .
C10 C11 C12 C13 -2.1(14) . .
C11 C10 C15 C14 1.2(12) . .
C11 C12 C13 C14 1.5(14) . .
C12 C13 C14 C15 0.4(13) . .
C12 C13 C14 C48 -178.9(8) . 2_765
C13 C14 C15 C10 -1.8(12) . .
C15 C10 C11 C12 0.8(12) . .
C16 C17 C18 C19 -179.0(7) . .
C16 C17 C22 C21 180.0(7) . .
C17 C18 C19 C20 -0.4(13) . .
C18 C17 C22 C21 1.0(12) . .
C18 C19 C20 C21 0.0(14) . .
C19 C20 C21 C22 0.9(13) . .
C19 C20 C21 C23 178.8(8) . .
C20 C21 C22 C17 -1.4(12) . .
C20 C21 C23 C24 174(100) . .
C21 C23 C24 C25 24(50) . .
C22 C17 C18 C19 -0.1(12) . .
C22 C21 C23 C24 -8(33) . .
C23 C21 C22 C17 -179.4(7) . .
C23 C24 C25 C26 168(22) . .
C23 C24 C25 C30 -16(23) . .
C24 C25 C26 C27 177.0(8) . .
C24 C25 C30 C29 -177.5(7) . .
C25 C26 C27 C28 -0.6(14) . .
C26 C25 C30 C29 -0.5(12) . .
C26 C27 C28 C29 1.4(14) . .
C27 C28 C29 C30 -1.8(12) . .
C27 C28 C29 C31 -178.8(8) . .
C28 C29 C30 C25 1.3(12) . .
C28 C29 C31 C32 32(13) . .
C29 C31 C32 C33 -7(32) . .
C30 C25 C26 C27 0.1(13) . .
C30 C29 C31 C32 -145(13) . .
C31 C29 C30 C25 178.3(7) . .
C31 C32 C33 C36 156(21) . 2_765
C31 C32 C33 C39 -25(22) . 2_765
C34 C35 C36 C33 -179.2(7) . 2_765
C34 C35 C37 C38 178.2(7) . .
C35 C37 C38 C39 2.4(12) . .
C36 C35 C37 C38 -2.4(11) . .
C37 C35 C36 C33 1.4(11) . 2_765
C37 C38 C39 C33 -1.4(13) . 2_765
C40 C41 C42 C43 -178.1(7) . .
C40 C41 C46 C45 176.8(6) . .
C41 C42 C43 C44 1.5(14) . .
C42 C41 C46 C45 -0.9(11) . .
C42 C43 C44 C45 -1.1(16) . .
C43 C44 C45 C46 -0.3(14) . .
C43 C44 C45 C47 -179.9(9) . .
C44 C45 C46 C41 1.3(12) . .
C44 C45 C47 C48 17(18) . .
C45 C47 C48 C14 47(31) . 2_765
C46 C41 C42 C43 -0.5(12) . .
C46 C45 C47 C48 -162(17) . .
C47 C45 C46 C41 -179.1(7) . .
C48 C14 C15 C10 177.6(7) 2_765 .
C56 N1 C55 O10 172.5(11) . .
C56 N1 C55 C54 -1.4(17) . .
C57 N1 C55 O10 -3.4(15) . .
C57 N1 C55 C54 -177.4(9) . .
C1A N2 C1D O13 4(6) . .
C1A N2 C1D C1C -172(2) . .
C1B N2 C1D O13 174(3) . .
C1B N2 C1D C1C -1(5) . .
C49 N3 C50 O15 -169.8(12) . .
C49 N3 C50 C51 10(3) . .
C53 N3 C50 O15 -6(2) . .
C53 N3 C50 C51 174.1(15) . .
C60 N4 C59 O14 -175(2) . .
C60 N4 C59 C58 1(4) . .
C61 N4 C59 O14 -15(4) . .
C61 N4 C59 C58 161(2) . .
